data_7133499
loop_
_publ_author_name
'Nian, Cuicui'
'Yu, Run'
'Han, Zhengyu'
'Bai, Yang'
'Wang, Jianhao'
'Sun, Jianwei'
'Huang, Hai'

_publ_section_title
;
 Trifluoroethanol promoted formal nucleophilic substitution of indol-2-yl
 diaryl methanol for the synthesis of tetraarylmethanes.
;
_journal_issue 72
_journal_name_full 'Chemical communications (Cambridge, England)'
_journal_page_first 9797
_journal_page_last 9800
_journal_paper_doi 10.1039/d4cc03420a
_journal_volume 60
_journal_year 2024
_chemical_formula_moiety 'C32 N2 O'
_chemical_formula_sum 'C32 H28 N2 O'
_chemical_formula_weight 456.56
_space_group_crystal_system monoclinic
_space_group_IT_number 14
_space_group_name_Hall '-P 2yn'
_space_group_name_H-M_alt 'P 1 21/n 1'
_atom_sites_solution_primary dual
_audit_creation_date 2023-09-28
_audit_creation_method
;
Olex2 1.3-ac4
(compiled 2020.11.27 svn.r5f609507 for Rigaku Oxford Diffraction, GUI svn.r6214)
;
_audit_update_record
;
2024-06-18 deposited with the CCDC.	2024-08-06 downloaded from the CCDC.
;
_cell_angle_alpha 90
_cell_angle_beta 113.870(5)
_cell_angle_gamma 90
_cell_formula_units_Z 8
_cell_length_a 21.5474(10)
_cell_length_b 11.3765(4)
_cell_length_c 22.1803(10)
_cell_measurement_reflns_used 7907
_cell_measurement_temperature 296.5(6)
_cell_measurement_theta_max 27.9470
_cell_measurement_theta_min 2.0020
_cell_volume 4972.1(4)
_computing_cell_refinement 'CrysAlisPro 1.171.41.99a (Rigaku OD, 2021)'
_computing_data_collection 'CrysAlisPro 1.171.41.99a (Rigaku OD, 2021)'
_computing_data_reduction 'CrysAlisPro 1.171.41.99a (Rigaku OD, 2021)'
_computing_molecular_graphics 'Olex2 1.3-ac4 (Dolomanov et al., 2009)'
_computing_publication_material 'Olex2 1.3-ac4 (Dolomanov et al., 2009)'
_computing_structure_refinement 'SHELXL 2013/3 (Sheldrick, 2015)'
_computing_structure_solution 'SHELXT 2014/4 (Sheldrick, 2014)'
_diffrn_ambient_environment air
_diffrn_ambient_temperature 296.5(6)
_diffrn_detector 'Hybrid Pixel Array Detector'
_diffrn_detector_area_resol_mean 10.0000
_diffrn_measured_fraction_theta_full 1.000
_diffrn_measured_fraction_theta_max 0.962
_diffrn_measurement_details
;
List of Runs (angles in degrees, time in seconds):

  # Type    Start    End  Width  t~exp~   \w     \q     \k     \f   Frames
#--------------------------------------------------------------------------
  1  \w     17.00  63.00   0.50   23.50    --   20.00  54.00 -30.00   92
  2  \w     85.00 110.00   0.50   23.50    --   20.00  54.00 -30.00   50
  3  \w    -71.00 110.00   0.50   23.50    --   20.00  54.00-180.00  362
  4  \w    -16.00  97.00   0.50   23.50    --   20.00  54.00  90.00  226
  5  \w    -69.00 -42.00   0.50   23.50    --   20.00  54.00 -90.00   54
  6  \w    -17.00  14.00   0.50   23.50    --   20.00  54.00 -90.00   62
  7  \w     54.00  79.00   0.50   23.50    --   20.00  54.00 -90.00   50
  8  \w    -50.00 -25.00   0.50   23.50    --   20.00  54.00 120.00   50
  9  \w     26.00  54.00   0.50   23.50    --   20.00  54.00 120.00   56
 10  \w     40.00  65.00   0.50   23.50    --   20.00  54.00-150.00   50
 11  \w     85.00 110.00   0.50   23.50    --   20.00  54.00-120.00   50
 12  \w    -43.00 -18.00   0.50   23.50    --   20.00  54.00 -30.00   50
;
_diffrn_measurement_device 'two-circle diffractometer'
_diffrn_measurement_device_type 'XtaLAB Mini II'
_diffrn_measurement_method '\w scans'
_diffrn_orient_matrix_type 'CrysAlisPro convention (1999,Acta A55,543-557)'
_diffrn_orient_matrix_UB_11 0.0346451000
_diffrn_orient_matrix_UB_12 -0.0158036000
_diffrn_orient_matrix_UB_13 0.0166418000
_diffrn_orient_matrix_UB_21 -0.0063419000
_diffrn_orient_matrix_UB_22 -0.0531154000
_diffrn_orient_matrix_UB_23 -0.0182691000
_diffrn_orient_matrix_UB_31 0.0073903000
_diffrn_orient_matrix_UB_32 0.0285678000
_diffrn_orient_matrix_UB_33 -0.0247571000
_diffrn_radiation_monochromator graphite
_diffrn_radiation_probe x-ray
_diffrn_radiation_type 'Mo K\a'
_diffrn_radiation_wavelength 0.71073
_diffrn_reflns_av_R_equivalents 0.0557
_diffrn_reflns_av_unetI/netI 0.0820
_diffrn_reflns_Laue_measured_fraction_full 1.000
_diffrn_reflns_Laue_measured_fraction_max 0.962
_diffrn_reflns_limit_h_max 30
_diffrn_reflns_limit_h_min -27
_diffrn_reflns_limit_k_max 15
_diffrn_reflns_limit_k_min -16
_diffrn_reflns_limit_l_max 31
_diffrn_reflns_limit_l_min -31
_diffrn_reflns_number 49527
_diffrn_reflns_point_group_measured_fraction_full 1.000
_diffrn_reflns_point_group_measured_fraction_max 0.962
_diffrn_reflns_theta_full 25.242
_diffrn_reflns_theta_max 30.658
_diffrn_reflns_theta_min 2.008
_diffrn_source 'fine-focus sealed X-ray tube'
_diffrn_source_type 'Rigaku (Mo) X-ray Source'
_exptl_absorpt_coefficient_mu 0.074
_exptl_absorpt_correction_T_max 1.00000
_exptl_absorpt_correction_T_min 0.96063
_exptl_absorpt_correction_type multi-scan
_exptl_absorpt_process_details
;
CrysAlisPro 1.171.41.99a (Rigaku Oxford Diffraction, 2021)
Empirical absorption correction using spherical harmonics,
implemented in SCALE3 ABSPACK scaling algorithm.
;
_exptl_crystal_colour colourless
_exptl_crystal_density_diffrn 1.220
_exptl_crystal_description block
_exptl_crystal_F_000 1936
_refine_diff_density_max 0.766
_refine_diff_density_min -0.473
_refine_diff_density_rms 0.082
_refine_ls_extinction_method none
_refine_ls_goodness_of_fit_ref 1.129
_refine_ls_hydrogen_treatment undef
_refine_ls_matrix_type full
_refine_ls_number_parameters 631
_refine_ls_number_reflns 14788
_refine_ls_number_restraints 0
_refine_ls_restrained_S_all 1.129
_refine_ls_R_factor_all 0.2195
_refine_ls_R_factor_gt 0.1169
_refine_ls_shift/su_max 0.001
_refine_ls_shift/su_mean 0.000
_refine_ls_structure_factor_coef Fsqd
_refine_ls_weighting_details 'w=1/[\s^2^(Fo^2^)+(0.2000P)^2^] where P=(Fo^2^+2Fc^2^)/3'
_refine_ls_weighting_scheme calc
_refine_ls_wR_factor_gt 0.3338
_refine_ls_wR_factor_ref 0.3914
_reflns_Friedel_coverage 0.000
_reflns_number_gt 6353
_reflns_number_total 14788
_reflns_threshold_expression 'I > 2\s(I)'
_cod_data_source_file d4cc03420a2.cif
_cod_data_source_block zxl-ncn-2-42_auto
_cod_depositor_comments 'Adding full bibliography for 7133499.cif.'
_cod_database_code 7133499
_shelxl_version_number 2013-3
_chemical_oxdiff_formula C32H28N2O
_shelx_space_group_comment
;
The symmetry employed for this shelxl refinement is uniquely defined
by the following loop, which should always be used as a source of
symmetry information in preference to the above space-group names.
They are only intended as comments.
;
_reflns_odcompleteness_completeness 99.96
_reflns_odcompleteness_iscentric 1
_reflns_odcompleteness_theta 27.42
_olex2_refinement_description
;
;
_smtbx_masks_void_probe_radius 1.2
_smtbx_masks_void_truncation_radius 1.2
_olex2_submission_special_instructions 'No special instructions were received'
_oxdiff_exptl_absorpt_empirical_details
;
Empirical correction (ABSPACK) includes:
- Absorption correction using spherical harmonics
- Frame scaling
;
_oxdiff_exptl_absorpt_empirical_full_max 1.098
_oxdiff_exptl_absorpt_empirical_full_min 0.935

loop_
_space_group_symop_operation_xyz
'x, y, z'
'-x+1/2, y+1/2, -z+1/2'
'-x, -y, -z'
'x-1/2, -y-1/2, z-1/2'

loop_
_atom_site_label
_atom_site_type_symbol
_atom_site_fract_x
_atom_site_fract_y
_atom_site_fract_z
_atom_site_U_iso_or_equiv
_atom_site_adp_type
_atom_site_occupancy
_atom_site_site_symmetry_order
_atom_site_calc_flag
_atom_site_refinement_flags_posn
_atom_site_refinement_flags_adp
_atom_site_refinement_flags_occupancy
_atom_site_disorder_assembly
_atom_site_disorder_group
N001 N 0.22553(13) 0.3126(2) 0.56454(12) 0.0442(7) Uani 1 1 d . . . . .
N002 N 0.27546(13) 0.7346(2) 0.43763(13) 0.0464(7) Uani 1 1 d . . . . .
N003 N 0.10657(14) 0.4755(3) 0.35857(12) 0.0479(7) Uani 1 1 d . . . . .
N004 N 0.40202(14) 0.5484(3) 0.63547(13) 0.0532(8) Uani 1 1 d . . . . .
O005 O 0.47091(16) 1.0390(3) 0.59979(18) 0.0998(12) Uani 1 1 d . . . . .
C006 C 0.20452(15) 0.5494(3) 0.35949(14) 0.0392(7) Uani 1 1 d . . . . .
C007 C 0.30381(16) 0.4918(3) 0.64081(13) 0.0418(8) Uani 1 1 d . . . . .
C008 C 0.31775(16) 0.8173(3) 0.47970(15) 0.0446(8) Uani 1 1 d . . . . .
C009 C 0.17902(16) 0.2305(3) 0.52403(14) 0.0432(8) Uani 1 1 d . . . . .
C00A C 0.19339(16) 0.3834(3) 0.59403(15) 0.0430(8) Uani 1 1 d . . . . .
C00B C 0.31822(15) 0.4492(3) 0.40075(15) 0.0423(8) Uani 1 1 d . . . . .
C00C C 0.27793(16) 0.5616(3) 0.36674(14) 0.0428(8) Uani 1 1 d . . . . .
C00D C 0.31235(16) 0.6673(3) 0.41159(15) 0.0419(7) Uani 1 1 d . . . . .
C00E C 0.17574(17) 0.4568(3) 0.37884(14) 0.0438(8) Uani 1 1 d . . . . .
C00F C 0.35558(16) 0.4068(3) 0.67365(15) 0.0458(8) Uani 1 1 d . . . . .
C00G C 0.38273(16) 0.8031(3) 0.48053(16) 0.0448(8) Uani 1 1 d . . . . .
C00H C 0.23149(16) 0.4887(3) 0.63582(14) 0.0416(7) Uani 1 1 d . . . . .
C00I C 0.11717(16) 0.2511(3) 0.52829(15) 0.0471(8) Uani 1 1 d . . . . .
C00J C 0.33445(17) 0.5768(3) 0.61832(15) 0.0485(8) Uani 1 1 d . . . . .
C00K C 0.14976(17) 0.6299(3) 0.32497(15) 0.0468(8) Uani 1 1 d . . . . .
C00L C 0.19149(16) 0.5985(3) 0.59909(15) 0.0452(8) Uani 1 1 d . . . . .
C00M C 0.41527(17) 0.4437(3) 0.66859(15) 0.0464(8) Uani 1 1 d . . . . .
C00N C 0.23609(17) 0.4841(3) 0.70791(15) 0.0507(9) Uani 1 1 d . . . . .
C00O C 0.37927(17) 0.7044(3) 0.43794(17) 0.0475(8) Uani 1 1 d . . . . .
C00P C 0.08950(17) 0.5809(3) 0.32624(15) 0.0480(8) Uani 1 1 d . . . . .
C00Q C 0.27571(18) 0.5743(3) 0.29588(16) 0.0497(9) Uani 1 1 d . . . . .
C00R C 0.12622(17) 0.3493(3) 0.57193(16) 0.0502(9) Uani 1 1 d . . . . .
O00S O 0.01043(19) 0.0289(3) 0.41806(17) 0.1078(12) Uani 1 1 d . . . . .
C00T C 0.32996(17) 0.4295(3) 0.46750(15) 0.0490(9) Uani 1 1 d . . . . .
C00U C 0.34216(19) 0.3681(3) 0.36928(17) 0.0575(10) Uani 1 1 d . . . . .
C00V C 0.17677(18) 0.6094(4) 0.53132(16) 0.0554(10) Uani 1 1 d . . . . .
C00W C 0.3043(2) 0.9034(3) 0.51791(19) 0.0611(10) Uani 1 1 d . . . . .
C00X C 0.1878(2) 0.1461(3) 0.48312(18) 0.0602(10) Uani 1 1 d . . . . .
C00Y C 0.36245(18) 0.3283(4) 0.49965(18) 0.0590(10) Uani 1 1 d . . . . .
C00Z C 0.16797(19) 0.6862(3) 0.62875(18) 0.0593(10) Uani 1 1 d . . . . .
C010 C 0.2804(2) 0.5662(4) 0.75353(16) 0.0640(11) Uani 1 1 d . . . . .
C011 C 0.43730(19) 0.8755(3) 0.52123(19) 0.0587(10) Uani 1 1 d . . . . .
C012 C 0.35534(19) 0.2961(3) 0.70532(18) 0.0601(10) Uani 1 1 d . . . . .
C013 C 0.0265(2) 0.6367(4) 0.29797(18) 0.0678(12) Uani 1 1 d . . . . .
C014 C 0.1993(2) 0.4055(4) 0.72872(18) 0.0667(12) Uani 1 1 d . . . . .
C015 C 0.14018(19) 0.7064(4) 0.49554(19) 0.0660(11) Uani 1 1 d . . . . .
C016 C 0.4228(2) 0.9586(3) 0.55934(19) 0.0607(10) Uani 1 1 d . . . . .
C017 C 0.2338(2) 0.4964(4) 0.24710(16) 0.0662(12) Uani 1 1 d . . . . .
C018 C 0.1464(2) 0.7409(3) 0.29484(18) 0.0612(10) Uani 1 1 d . . . . .
C019 C 0.0604(2) 0.1828(4) 0.49272(18) 0.0639(11) Uani 1 1 d . . . . .
C01A C 0.38495(19) 0.2447(4) 0.4667(2) 0.0658(11) Uani 1 1 d . . . . .
C01B C 0.4763(2) 0.3760(4) 0.69284(19) 0.0693(12) Uani 1 1 d . . . . .
C01C C 0.06155(19) 0.4031(4) 0.3790(2) 0.0670(11) Uani 1 1 d . . . . .
C01D C 0.0685(2) 0.0984(4) 0.45147(19) 0.0703(12) Uani 1 1 d . . . . .
C01E C 0.1298(2) 0.0780(4) 0.44500(19) 0.0685(11) Uani 1 1 d . . . . .
C01F C 0.1187(2) 0.7935(4) 0.5264(2) 0.0710(12) Uani 1 1 d . . . . .
C01G C 0.4393(2) 0.6527(4) 0.4295(2) 0.0709(12) Uani 1 1 d . . . . .
C01H C 0.3577(2) 0.9723(4) 0.55818(19) 0.0663(11) Uani 1 1 d . . . . .
C01I C 0.4472(2) 0.6092(4) 0.60978(19) 0.0771(13) Uani 1 1 d . . . . .
C01J C 0.3130(2) 0.6611(4) 0.2797(2) 0.0754(13) Uani 1 1 d . . . . .
C01K C 0.3742(2) 0.2651(4) 0.4010(2) 0.0724(12) Uani 1 1 d . . . . .
C01L C 0.1320(2) 0.7824(4) 0.5932(2) 0.0712(12) Uani 1 1 d . . . . .
C01M C 0.2480(3) 0.4954(5) 0.83908(19) 0.0809(14) Uani 1 1 d . . . . .
C01N C 0.2856(2) 0.5718(4) 0.81786(18) 0.0719(12) Uani 1 1 d . . . . .
C01O C 0.0246(2) 0.7483(4) 0.2703(2) 0.0773(13) Uani 1 1 d . . . . .
C01P C 0.0686(2) 0.4062(5) 0.5848(2) 0.0854(14) Uani 1 1 d . . . . .
C01Q C 0.2063(3) 0.4118(5) 0.7966(2) 0.0859(15) Uani 1 1 d . . . . .
C01R C 0.0840(2) 0.7976(4) 0.2685(2) 0.0809(13) Uani 1 1 d . . . . .
C01S C 0.2313(2) 0.4983(5) 0.18346(19) 0.0847(15) Uani 1 1 d . . . . .
C01T C 0.4739(2) 0.2687(5) 0.7223(2) 0.0878(15) Uani 1 1 d . . . . .
C01U C 0.4141(2) 0.2316(4) 0.7290(2) 0.0830(14) Uani 1 1 d . . . . .
C01V C 0.2692(3) 0.5817(6) 0.1673(2) 0.0981(19) Uani 1 1 d . . . . .
C01W C 0.3103(3) 0.6630(5) 0.2145(2) 0.0987(18) Uani 1 1 d . . . . .
C01X C 0.5359(3) 1.0058(5) 0.6313(3) 0.1072(19) Uani 1 1 d . . . . .
C01Y C -0.0005(4) -0.0200(6) 0.3619(3) 0.141(3) Uani 1 1 d . . . . .

loop_
_atom_site_aniso_label
_atom_site_aniso_U_11
_atom_site_aniso_U_22
_atom_site_aniso_U_33
_atom_site_aniso_U_23
_atom_site_aniso_U_13
_atom_site_aniso_U_12
N001 0.0431(15) 0.0531(17) 0.0420(13) -0.0033(13) 0.0231(12) 0.0030(13)
N002 0.0428(16) 0.0524(17) 0.0511(15) -0.0058(14) 0.0264(13) 0.0023(13)
N003 0.0467(16) 0.0550(18) 0.0421(14) 0.0084(14) 0.0182(12) 0.0015(14)
N004 0.0481(18) 0.068(2) 0.0444(15) 0.0033(15) 0.0193(13) -0.0096(15)
O005 0.068(2) 0.063(2) 0.145(3) -0.025(2) 0.017(2) -0.0078(16)
C006 0.0403(17) 0.0437(18) 0.0340(14) 0.0014(14) 0.0155(13) 0.0079(14)
C007 0.0465(19) 0.0478(19) 0.0317(14) 0.0005(14) 0.0167(13) 0.0055(15)
C008 0.0450(19) 0.047(2) 0.0479(17) 0.0029(16) 0.0254(15) 0.0048(15)
C009 0.0448(19) 0.049(2) 0.0341(14) 0.0016(14) 0.0146(13) 0.0004(15)
C00A 0.0417(18) 0.051(2) 0.0400(16) 0.0042(15) 0.0207(14) 0.0096(15)
C00B 0.0388(17) 0.0478(19) 0.0426(16) 0.0018(15) 0.0189(13) 0.0038(14)
C00C 0.0475(19) 0.048(2) 0.0376(15) 0.0053(14) 0.0223(14) 0.0120(15)
C00D 0.0452(19) 0.0450(19) 0.0443(16) 0.0002(15) 0.0273(14) 0.0040(15)
C00E 0.0461(19) 0.051(2) 0.0367(15) -0.0044(15) 0.0193(14) -0.0044(16)
C00F 0.0434(19) 0.058(2) 0.0355(15) 0.0010(15) 0.0155(13) 0.0027(16)
C00G 0.0452(19) 0.0400(18) 0.0520(18) 0.0072(15) 0.0225(15) 0.0047(15)
C00H 0.0477(19) 0.0450(19) 0.0372(15) 0.0027(14) 0.0223(14) 0.0089(15)
C00I 0.0390(18) 0.056(2) 0.0418(17) 0.0102(16) 0.0120(14) -0.0029(16)
C00J 0.050(2) 0.055(2) 0.0388(16) -0.0023(16) 0.0171(15) -0.0032(17)
C00K 0.054(2) 0.052(2) 0.0377(15) 0.0052(15) 0.0210(14) 0.0103(16)
C00L 0.0465(19) 0.049(2) 0.0423(16) 0.0023(15) 0.0202(14) 0.0045(16)
C00M 0.0432(19) 0.060(2) 0.0355(15) 0.0016(16) 0.0152(13) 0.0021(16)
C00N 0.057(2) 0.062(2) 0.0375(16) 0.0062(16) 0.0236(15) 0.0174(18)
C00O 0.045(2) 0.047(2) 0.060(2) -0.0007(17) 0.0315(16) 0.0022(15)
C00P 0.047(2) 0.063(2) 0.0367(15) 0.0056(16) 0.0198(14) 0.0090(17)
C00Q 0.056(2) 0.059(2) 0.0454(17) 0.0129(17) 0.0332(16) 0.0202(18)
C00R 0.044(2) 0.059(2) 0.0541(19) 0.0044(17) 0.0258(16) 0.0051(16)
O00S 0.112(3) 0.106(3) 0.093(2) -0.020(2) 0.029(2) -0.043(2)
C00T 0.0467(19) 0.061(2) 0.0415(16) 0.0067(16) 0.0200(14) 0.0052(17)
C00U 0.062(2) 0.059(2) 0.056(2) -0.0001(18) 0.0280(18) 0.0211(19)
C00V 0.053(2) 0.071(3) 0.0433(17) 0.0117(18) 0.0209(16) 0.0076(19)
C00W 0.068(3) 0.053(2) 0.072(2) -0.010(2) 0.039(2) -0.001(2)
C00X 0.077(3) 0.056(2) 0.052(2) -0.0081(18) 0.0304(19) -0.004(2)
C00Y 0.044(2) 0.071(3) 0.059(2) 0.017(2) 0.0187(17) 0.0079(19)
C00Z 0.061(2) 0.054(2) 0.062(2) -0.0020(19) 0.0239(18) 0.0181(19)
C010 0.080(3) 0.069(3) 0.0395(17) -0.0080(18) 0.0210(18) 0.018(2)
C011 0.060(2) 0.042(2) 0.073(2) 0.0046(19) 0.0265(19) -0.0019(18)
C012 0.057(2) 0.055(2) 0.067(2) 0.0157(19) 0.0240(19) 0.0089(19)
C013 0.058(2) 0.091(3) 0.055(2) 0.021(2) 0.0239(18) 0.022(2)
C014 0.093(3) 0.071(3) 0.059(2) 0.023(2) 0.053(2) 0.024(2)
C015 0.051(2) 0.085(3) 0.064(2) 0.024(2) 0.0260(19) 0.011(2)
C016 0.064(3) 0.040(2) 0.069(2) -0.0047(18) 0.0176(19) -0.0028(18)
C017 0.077(3) 0.087(3) 0.0349(16) -0.0034(19) 0.0222(17) 0.026(2)
C018 0.070(3) 0.060(2) 0.057(2) 0.0211(19) 0.0286(19) 0.021(2)
C019 0.063(3) 0.064(3) 0.055(2) 0.007(2) 0.0136(18) -0.009(2)
C01A 0.051(2) 0.060(3) 0.080(3) 0.021(2) 0.020(2) 0.0140(19)
C01B 0.055(2) 0.094(3) 0.055(2) 0.003(2) 0.0186(18) 0.009(2)
C01C 0.050(2) 0.084(3) 0.069(2) 0.011(2) 0.0260(19) -0.013(2)
C01D 0.068(3) 0.070(3) 0.057(2) 0.015(2) 0.008(2) -0.024(2)
C01E 0.084(3) 0.062(3) 0.058(2) -0.009(2) 0.028(2) -0.018(2)
C01F 0.054(2) 0.063(3) 0.095(3) 0.019(2) 0.030(2) 0.009(2)
C01G 0.056(2) 0.075(3) 0.101(3) -0.007(2) 0.052(2) 0.011(2)
C01H 0.066(3) 0.063(3) 0.073(3) -0.011(2) 0.031(2) 0.000(2)
C01I 0.058(2) 0.116(4) 0.059(2) 0.011(2) 0.0261(19) -0.026(3)
C01J 0.084(3) 0.093(3) 0.070(2) 0.029(2) 0.053(2) 0.020(3)
C01K 0.074(3) 0.065(3) 0.075(3) 0.001(2) 0.027(2) 0.028(2)
C01L 0.070(3) 0.060(3) 0.081(3) 0.001(2) 0.026(2) 0.013(2)
C01M 0.110(4) 0.093(4) 0.048(2) 0.001(2) 0.039(2) 0.020(3)
C01N 0.091(3) 0.087(3) 0.0416(19) 0.002(2) 0.030(2) 0.023(3)
C01O 0.068(3) 0.088(3) 0.080(3) 0.021(3) 0.035(2) 0.025(3)
C01P 0.057(3) 0.115(4) 0.103(3) -0.002(3) 0.051(2) 0.017(3)
C01Q 0.115(4) 0.096(4) 0.066(3) 0.023(3) 0.057(3) 0.027(3)
C01R 0.079(3) 0.085(3) 0.079(3) 0.029(3) 0.032(2) 0.024(3)
C01S 0.098(4) 0.115(4) 0.046(2) 0.010(2) 0.035(2) 0.038(3)
C01T 0.061(3) 0.105(4) 0.095(3) 0.031(3) 0.029(2) 0.025(3)
C01U 0.071(3) 0.076(3) 0.096(3) 0.033(3) 0.027(3) 0.021(3)
C01V 0.108(4) 0.152(5) 0.049(2) 0.022(3) 0.047(3) 0.045(4)
C01W 0.132(5) 0.117(4) 0.076(3) 0.036(3) 0.072(3) 0.030(4)
C01X 0.078(4) 0.094(4) 0.124(4) -0.019(3) 0.015(3) 0.002(3)
C01Y 0.171(6) 0.147(6) 0.091(4) -0.055(4) 0.037(4) -0.057(5)

loop_
_atom_type_symbol
_atom_type_description
_atom_type_scat_dispersion_real
_atom_type_scat_dispersion_imag
_atom_type_scat_source
C C 0.0033 0.0016 'International Tables Vol C Tables 4.2.6.8 and 6.1.1.4'
H H 0.0000 0.0000 'International Tables Vol C Tables 4.2.6.8 and 6.1.1.4'
N N 0.0061 0.0033 'International Tables Vol C Tables 4.2.6.8 and 6.1.1.4'
O O 0.0106 0.0060 'International Tables Vol C Tables 4.2.6.8 and 6.1.1.4'

loop_
_geom_angle_atom_site_label_1
_geom_angle_atom_site_label_2
_geom_angle_atom_site_label_3
_geom_angle
_geom_angle_site_symmetry_1
_geom_angle_site_symmetry_3
_geom_angle_publ_flag
C00A N001 C009 109.1(3) . . ?
C008 N002 C00D 109.0(3) . . ?
C00E N003 C01C 124.6(3) . . ?
C00P N003 C00E 109.2(3) . . ?
C00P N003 C01C 125.3(3) . . ?
C00J N004 C01I 124.5(3) . . ?
C00M N004 C00J 108.5(3) . . ?
C00M N004 C01I 125.8(3) . . ?
C01X O005 C016 119.7(4) . . ?
C00E C006 C00C 127.8(3) . . ?
C00E C006 C00K 106.0(3) . . ?
C00K C006 C00C 125.9(3) . . ?
C00F C007 C00H 126.0(3) . . ?
C00J C007 C00F 105.7(3) . . ?
C00J C007 C00H 128.3(3) . . ?
N002 C008 C00G 108.3(3) . . ?
N002 C008 C00W 130.2(3) . . ?
C00W C008 C00G 121.6(3) . . ?
C00I C009 N001 107.5(3) . . ?
C00X C009 N001 129.2(3) . . ?
C00X C009 C00I 123.3(3) . . ?
N001 C00A C00H 119.5(3) . . ?
C00R C00A N001 108.7(3) . . ?
C00R C00A C00H 131.4(3) . . ?
C00T C00B C00C 117.7(3) . . ?
C00U C00B C00C 123.7(3) . . ?
C00U C00B C00T 118.7(3) . . ?
C006 C00C C00B 109.0(3) . . ?
C006 C00C C00D 110.1(2) . . ?
C006 C00C C00Q 107.1(2) . . ?
C00B C00C C00Q 110.3(2) . . ?
C00D C00C C00B 107.4(2) . . ?
C00D C00C C00Q 112.8(3) . . ?
N002 C00D C00C 119.4(3) . . ?
C00O C00D N002 109.3(3) . . ?
C00O C00D C00C 131.0(3) . . ?
C006 C00E N003 110.0(3) . . ?
C007 C00F C012 132.9(3) . . ?
C00M C00F C007 108.0(3) . . ?
C00M C00F C012 119.0(3) . . ?
C008 C00G C00O 107.0(3) . . ?
C008 C00G C011 120.5(3) . . ?
C011 C00G C00O 132.4(3) . . ?
C007 C00H C00A 110.2(2) . . ?
C007 C00H C00L 110.9(3) . . ?
C007 C00H C00N 106.7(2) . . ?
C00A C00H C00L 105.3(2) . . ?
C00A C00H C00N 112.9(3) . . ?
C00L C00H C00N 110.9(2) . . ?
C009 C00I C00R 107.7(3) . . ?
C019 C00I C009 120.8(3) . . ?
C019 C00I C00R 131.5(3) . . ?
C007 C00J N004 110.0(3) . . ?
C00P C00K C006 107.3(3) . . ?
C018 C00K C006 133.6(3) . . ?
C018 C00K C00P 119.0(3) . . ?
C00V C00L C00H 118.0(3) . . ?
C00Z C00L C00H 124.0(3) . . ?
C00Z C00L C00V 118.1(3) . . ?
N004 C00M C00F 107.8(3) . . ?
N004 C00M C01B 129.2(3) . . ?
C00F C00M C01B 122.9(3) . . ?
C010 C00N C00H 116.9(3) . . ?
C014 C00N C00H 123.5(3) . . ?
C014 C00N C010 119.6(3) . . ?
C00D C00O C00G 106.4(3) . . ?
C00D C00O C01G 129.1(3) . . ?
C00G C00O C01G 124.4(3) . . ?
N003 C00P C00K 107.4(3) . . ?
N003 C00P C013 129.8(4) . . ?
C013 C00P C00K 122.8(3) . . ?
C017 C00Q C00C 117.7(3) . . ?
C017 C00Q C01J 120.0(3) . . ?
C01J C00Q C00C 122.3(3) . . ?
C00A C00R C00I 107.1(3) . . ?
C00A C00R C01P 129.0(4) . . ?
C00I C00R C01P 123.8(3) . . ?
C01Y O00S C01D 121.5(5) . . ?
C00Y C00T C00B 120.5(3) . . ?
C00B C00U C01K 121.2(3) . . ?
C015 C00V C00L 120.3(3) . . ?
C01H C00W C008 117.7(4) . . ?
C009 C00X C01E 116.6(4) . . ?
C00T C00Y C01A 120.3(3) . . ?
C01L C00Z C00L 121.4(3) . . ?
C01N C010 C00N 120.8(4) . . ?
C016 C011 C00G 116.8(3) . . ?
C01U C012 C00F 118.0(4) . . ?
C00P C013 C01O 117.3(4) . . ?
C00N C014 C01Q 118.6(4) . . ?
C01F C015 C00V 120.5(4) . . ?
O005 C016 C01H 114.5(4) . . ?
C011 C016 O005 123.1(4) . . ?
C011 C016 C01H 122.4(4) . . ?
C01S C017 C00Q 121.3(4) . . ?
C01R C018 C00K 118.0(4) . . ?
C01D C019 C00I 116.4(4) . . ?
C01K C01A C00Y 119.1(3) . . ?
C01T C01B C00M 116.4(4) . . ?
C019 C01D O00S 114.5(4) . . ?
C019 C01D C01E 123.9(4) . . ?
C01E C01D O00S 121.6(4) . . ?
C01D C01E C00X 119.0(4) . . ?
C015 C01F C01L 119.6(4) . . ?
C00W C01H C016 121.0(4) . . ?
C00Q C01J C01W 118.5(4) . . ?
C00U C01K C01A 120.2(4) . . ?
C00Z C01L C01F 120.1(4) . . ?
C01Q C01M C01N 120.3(4) . . ?
C010 C01N C01M 120.2(4) . . ?
C013 C01O C01R 120.4(4) . . ?
C01M C01Q C014 120.3(4) . . ?
C018 C01R C01O 122.5(4) . . ?
C01V C01S C017 119.2(5) . . ?
C01B C01T C01U 121.1(4) . . ?
C012 C01U C01T 122.5(4) . . ?
C01S C01V C01W 121.0(4) . . ?
C01V C01W C01J 119.9(5) . . ?

loop_
_geom_bond_atom_site_label_1
_geom_bond_atom_site_label_2
_geom_bond_distance
_geom_bond_site_symmetry_2
_geom_bond_publ_flag
N001 C009 1.398(4) . ?
N001 C00A 1.387(4) . ?
N002 C008 1.378(4) . ?
N002 C00D 1.387(4) . ?
N003 C00E 1.388(4) . ?
N003 C00P 1.369(4) . ?
N003 C01C 1.476(5) . ?
N004 C00J 1.386(4) . ?
N004 C00M 1.367(4) . ?
N004 C01I 1.484(5) . ?
O005 C016 1.401(4) . ?
O005 C01X 1.340(5) . ?
C006 C00C 1.530(4) . ?
C006 C00E 1.377(4) . ?
C006 C00K 1.444(4) . ?
C007 C00F 1.432(4) . ?
C007 C00H 1.517(4) . ?
C007 C00J 1.374(5) . ?
C008 C00G 1.402(4) . ?
C008 C00W 1.400(5) . ?
C009 C00I 1.393(4) . ?
C009 C00X 1.385(5) . ?
C00A C00H 1.533(4) . ?
C00A C00R 1.383(4) . ?
C00B C00C 1.558(4) . ?
C00B C00T 1.415(4) . ?
C00B C00U 1.377(4) . ?
C00C C00D 1.545(4) . ?
C00C C00Q 1.560(4) . ?
C00D C00O 1.385(4) . ?
C00F C00M 1.400(5) . ?
C00F C012 1.443(5) . ?
C00G C00O 1.450(5) . ?
C00G C011 1.420(5) . ?
C00H C00L 1.549(4) . ?
C00H C00N 1.562(4) . ?
C00I C00R 1.439(5) . ?
C00I C019 1.393(5) . ?
C00K C00P 1.424(5) . ?
C00K C018 1.417(5) . ?
C00L C00V 1.411(4) . ?
C00L C00Z 1.398(5) . ?
C00M C01B 1.429(5) . ?
C00N C010 1.424(5) . ?
C00N C014 1.391(5) . ?
C00O C01G 1.500(5) . ?
C00P C013 1.396(5) . ?
C00Q C017 1.408(5) . ?
C00Q C01J 1.408(5) . ?
C00R C01P 1.526(5) . ?
O00S C01D 1.410(5) . ?
O00S C01Y 1.297(6) . ?
C00T C00Y 1.386(5) . ?
C00U C01K 1.397(5) . ?
C00V C015 1.401(5) . ?
C00W C01H 1.381(5) . ?
C00X C01E 1.422(5) . ?
C00Y C01A 1.400(6) . ?
C00Z C01L 1.387(5) . ?
C010 C01N 1.387(5) . ?
C011 C016 1.385(5) . ?
C012 C01U 1.371(5) . ?
C013 C01O 1.404(6) . ?
C014 C01Q 1.453(5) . ?
C015 C01F 1.386(6) . ?
C016 C01H 1.402(5) . ?
C017 C01S 1.391(5) . ?
C018 C01R 1.389(5) . ?
C019 C01D 1.385(6) . ?
C01A C01K 1.399(5) . ?
C01B C01T 1.396(6) . ?
C01D C01E 1.405(6) . ?
C01F C01L 1.397(6) . ?
C01J C01W 1.424(5) . ?
C01M C01N 1.394(7) . ?
C01M C01Q 1.384(7) . ?
C01O C01R 1.412(6) . ?
C01S C01V 1.390(8) . ?
C01T C01U 1.421(6) . ?
C01V C01W 1.409(8) . ?

loop_
_smtbx_masks_void_nr
_smtbx_masks_void_average_x
_smtbx_masks_void_average_y
_smtbx_masks_void_average_z
_smtbx_masks_void_volume
_smtbx_masks_void_count_electrons
_smtbx_masks_void_content
1 0.094 0.222 0.691 8.0 0.0 ?
2 0.406 0.722 0.809 8.0 0.0 ?
3 0.594 0.278 0.191 8.0 0.0 ?
4 0.906 0.778 0.309 8.0 0.0 ?
